data_4002702
loop_
_publ_author_name
'Sanjeewa, Liurukara D.'
'McGuire, Michael A.'
'McMillen, Colin D.'
'Garlea, Vasile O.'
'Kolis, Joseph W.'

_publ_section_title
;
 Polar Materials with Isolated V4+ S = 1/2 Triangles: NaSr2V3O3(Ge4O13)Cl
 and KSr2V3O3(Ge4O13)Cl
;
_journal_issue 3
_journal_name_full 'Chemistry of Materials'
_journal_page_first 1404
_journal_paper_doi 10.1021/acs.chemmater.6b05320
_journal_volume 29
_journal_year 2017
_chemical_formula_sum 'Cl Ge4 Na O16 Sr2 V3'
_chemical_formula_weight 932.86
_space_group_crystal_system hexagonal
_space_group_IT_number 186
_space_group_name_Hall 'P 6c -2c'
_space_group_name_H-M_alt 'P 63 m c'
_symmetry_space_group_name_Hall 'P 6c -2c'
_symmetry_space_group_name_H-M 'P 63 m c'
_atom_sites_solution_primary direct
_atom_sites_solution_secondary difmap
_audit_creation_method SHELXL-2014/7
_cell_angle_alpha 90
_cell_angle_beta 90
_cell_angle_gamma 120
_cell_formula_units_Z 2
_cell_length_a 10.4084(3)
_cell_length_b 10.4084(3)
_cell_length_c 7.2791(2)
_cell_measurement_reflns_used 9715
_cell_measurement_temperature 298(2)
_cell_measurement_theta_max 45.47
_cell_measurement_theta_min 2.26
_cell_volume 682.93(3)
_computing_cell_refinement 'CrystalClear (Rigaku, 2008)'
_computing_data_collection 'CrystalClear (Rigaku, 2008)'
_computing_data_reduction 'CrystalClear (Rigaku, 2008)'
_computing_molecular_graphics 'DIAMOND (Brandenburg, 1999)'
_computing_publication_material 'SHELXTL (Sheldrick, 2014)'
_computing_structure_refinement 'SHELXL-2014/7 (Sheldrick, 2014)'
_computing_structure_solution 'SHELXS-2014/7 (Sheldrick, 2014)'
_diffrn_ambient_temperature 298(2)
_diffrn_measured_fraction_theta_full 1.000
_diffrn_measured_fraction_theta_max 1.000
_diffrn_measurement_device_type 'Rigaku AFC8S, Mercury CCD'
_diffrn_measurement_method 'w\ scans'
_diffrn_radiation_type MoK\a
_diffrn_radiation_wavelength 0.71073
_diffrn_reflns_av_R_equivalents 0.1861
_diffrn_reflns_av_unetI/netI 0.0289
_diffrn_reflns_Laue_measured_fraction_full 1.000
_diffrn_reflns_Laue_measured_fraction_max 1.000
_diffrn_reflns_limit_h_max 13
_diffrn_reflns_limit_h_min -13
_diffrn_reflns_limit_k_max 13
_diffrn_reflns_limit_k_min -13
_diffrn_reflns_limit_l_max 9
_diffrn_reflns_limit_l_min -9
_diffrn_reflns_number 20272
_diffrn_reflns_point_group_measured_fraction_full 0.988
_diffrn_reflns_point_group_measured_fraction_max 0.989
_diffrn_reflns_theta_full 25.242
_diffrn_reflns_theta_max 26.437
_diffrn_reflns_theta_min 2.259
_diffrn_source 'fine-focus sealed tube'
_exptl_absorpt_coefficient_mu 18.694
_exptl_absorpt_correction_T_max 1.0000
_exptl_absorpt_correction_T_min 0.6328
_exptl_absorpt_correction_type multi-scan
_exptl_absorpt_process_details 'REQAB, CrystalClear'
_exptl_crystal_colour green
_exptl_crystal_density_diffrn 4.536
_exptl_crystal_description block
_exptl_crystal_F_000 858
_exptl_crystal_size_max 0.280
_exptl_crystal_size_mid 0.100
_exptl_crystal_size_min 0.080
_refine_diff_density_max 0.959
_refine_diff_density_min -1.352
_refine_diff_density_rms 0.242
_refine_ls_abs_structure_details
;
 Flack x determined using 241 quotients [(I+)-(I-)]/[(I+)+(I-)]
 (Parsons, Flack and Wagner, Acta Cryst. B69 (2013) 249-259).
;
_refine_ls_abs_structure_Flack 0.029(8)
_refine_ls_extinction_coef 0.0081(16)
_refine_ls_extinction_expression Fc^*^=kFc[1+0.001xFc^2^\l^3^/sin(2\q)]^-1/4^
_refine_ls_extinction_method 'SHELXL-2014/7 (Sheldrick 2014'
_refine_ls_goodness_of_fit_ref 1.094
_refine_ls_hydrogen_treatment undef
_refine_ls_matrix_type full
_refine_ls_number_parameters 59
_refine_ls_number_reflns 545
_refine_ls_number_restraints 1
_refine_ls_restrained_S_all 1.092
_refine_ls_R_factor_all 0.0365
_refine_ls_R_factor_gt 0.0365
_refine_ls_shift/su_max 0.000
_refine_ls_shift/su_mean 0.000
_refine_ls_structure_factor_coef Fsqd
_refine_ls_weighting_details 'w=1/[\s^2^(Fo^2^)+40.7626P] where P=(Fo^2^+2Fc^2^)/3'
_refine_ls_weighting_scheme calc
_refine_ls_wR_factor_gt 0.1042
_refine_ls_wR_factor_ref 0.1042
_reflns_Friedel_coverage 0.823
_reflns_Friedel_fraction_full 0.973
_reflns_Friedel_fraction_max 0.976
_reflns_number_gt 545
_reflns_number_total 545
_reflns_threshold_expression 'I > 2\s(I)'
_cod_data_source_file cm6b05320_si_001.cif
_cod_data_source_block 0217a
_cod_depositor_comments 'Adding full bibliography for 4002702--4002703.cif.'
_cod_original_cell_volume 682.93(4)
_cod_database_code 4002702
_shelx_shelxl_version_number 2014/7
_shelx_space_group_comment
;
The symmetry employed for this shelxl refinement is uniquely defined
by the following loop, which should always be used as a source of
symmetry information in preference to the above space-group names.
They are only intended as comments.
;
_shelx_estimated_absorpt_t_min 0.078
_shelx_estimated_absorpt_t_max 0.316

loop_
_space_group_symop_operation_xyz
'x, y, z'
'-y, x-y, z'
'-x+y, -x, z'
'-x, -y, z+1/2'
'y, -x+y, z+1/2'
'x-y, x, z+1/2'
'-y, -x, z'
'-x+y, y, z'
'x, x-y, z'
'y, x, z+1/2'
'x-y, -y, z+1/2'
'-x, -x+y, z+1/2'

loop_
_atom_site_label
_atom_site_type_symbol
_atom_site_fract_x
_atom_site_fract_y
_atom_site_fract_z
_atom_site_U_iso_or_equiv
_atom_site_adp_type
_atom_site_occupancy
_atom_site_site_symmetry_order
_atom_site_calc_flag
_atom_site_refinement_flags_posn
_atom_site_refinement_flags_adp
_atom_site_refinement_flags_occupancy
Sr1 Sr 0.86615(18) 0.7323(4) 0.7330(5) 0.0105(8) Uani 0.6667 2 d S T P
Na1 Na 0.86615(18) 0.7323(4) 0.7330(5) 0.0105(8) Uani 0.3333 2 d S T P
V1 V 0.7732(2) 0.2268(2) 1.1693(5) 0.0039(9) Uani 1 2 d S T P
Ge1 Ge 0.6667 0.3333 0.7631(6) 0.0076(11) Uani 1 6 d S T P
Ge2 Ge 0.52016(13) 0.47984(13) 0.4919(3) 0.0073(7) Uani 1 2 d S T P
O1 O 0.6667 0.3333 1.007(5) 0.012(6) Uani 1 6 d S T P
O2 O 0.8455(11) 0.1545(11) 1.301(3) 0.014(4) Uani 1 2 d S T P
O3 O 0.6126(16) 0.6722(15) 0.500(2) 0.032(4) Uani 1 1 d . . .
O4 O 0.5764(11) 0.4236(11) 0.293(2) 0.009(4) Uani 1 2 d S T P
O5 O 0.642(3) 0.478(3) 0.676(4) 0.014(5) Uani 0.5 1 d . . P
Cl1 Cl 1.0000 1.0000 0.5081(16) 0.013(2) Uani 1 6 d S T P

loop_
_atom_site_aniso_label
_atom_site_aniso_U_11
_atom_site_aniso_U_22
_atom_site_aniso_U_33
_atom_site_aniso_U_23
_atom_site_aniso_U_13
_atom_site_aniso_U_12
Sr1 0.0088(11) 0.0065(14) 0.0155(15) 0.0024(14) 0.0012(7) 0.0032(7)
Na1 0.0088(11) 0.0065(14) 0.0155(15) 0.0024(14) 0.0012(7) 0.0032(7)
V1 0.0040(14) 0.0040(14) 0.0045(18) 0.0013(8) -0.0013(8) 0.0026(16)
Ge1 0.0090(15) 0.0090(15) 0.005(2) 0.000 0.000 0.0045(7)
Ge2 0.0103(10) 0.0103(10) 0.0049(10) -0.0011(6) 0.0011(6) 0.0077(11)
O1 0.015(10) 0.015(10) 0.005(13) 0.000 0.000 0.008(5)
O2 0.007(6) 0.007(6) 0.024(10) -0.002(4) 0.002(4) 0.001(8)
O3 0.021(8) 0.014(7) 0.041(8) -0.015(8) 0.019(8) -0.006(7)
O4 0.011(7) 0.011(7) 0.004(8) -0.001(3) 0.001(3) 0.003(8)
O5 0.010(12) 0.022(14) 0.011(10) 0.002(11) -0.003(10) 0.008(11)
Cl1 0.014(3) 0.014(3) 0.011(5) 0.000 0.000 0.0072(16)

loop_
_atom_type_symbol
_atom_type_description
_atom_type_scat_dispersion_real
_atom_type_scat_dispersion_imag
_atom_type_scat_source
O O 0.0106 0.0060 'International Tables Vol C Tables 4.2.6.8 and 6.1.1.4'
Na Na 0.0362 0.0249 'International Tables Vol C Tables 4.2.6.8 and 6.1.1.4'
Cl Cl 0.1484 0.1585 'International Tables Vol C Tables 4.2.6.8 and 6.1.1.4'
V V 0.3005 0.5294 'International Tables Vol C Tables 4.2.6.8 and 6.1.1.4'
Ge Ge 0.1547 1.8001 'International Tables Vol C Tables 4.2.6.8 and 6.1.1.4'
Sr Sr -1.5307 3.2498 'International Tables Vol C Tables 4.2.6.8 and 6.1.1.4'

loop_
_geom_angle_atom_site_label_1
_geom_angle_atom_site_label_2
_geom_angle_atom_site_label_3
_geom_angle
_geom_angle_site_symmetry_1
_geom_angle_site_symmetry_3
O5 Sr1 O5 47.1(12) . 8_655
O5 Sr1 O3 62.5(7) . 10
O5 Sr1 O3 87.9(7) 8_655 10
O5 Sr1 O3 87.9(7) . 6_655
O5 Sr1 O3 62.5(7) 8_655 6_655
O3 Sr1 O3 64.2(6) 10 6_655
O5 Sr1 O2 90.8(7) . 6_554
O5 Sr1 O2 137.5(7) 8_655 6_554
O3 Sr1 O2 62.6(5) 10 6_554
O3 Sr1 O2 120.1(5) 6_655 6_554
O5 Sr1 O2 137.5(7) . 4_764
O5 Sr1 O2 90.8(7) 8_655 4_764
O3 Sr1 O2 120.1(5) 10 4_764
O3 Sr1 O2 62.6(5) 6_655 4_764
O2 Sr1 O2 129.7(8) 6_554 4_764
O5 Sr1 Cl1 130.9(6) . .
O5 Sr1 Cl1 130.9(6) 8_655 .
O3 Sr1 Cl1 139.1(4) 10 .
O3 Sr1 Cl1 139.1(4) 6_655 .
O2 Sr1 Cl1 77.7(4) 6_554 .
O2 Sr1 Cl1 77.7(4) 4_764 .
O5 Sr1 O3 93.2(7) . 8_655
O5 Sr1 O3 54.6(7) 8_655 8_655
O3 Sr1 O3 140.8(4) 10 8_655
O3 Sr1 O3 86.0(3) 6_655 8_655
O2 Sr1 O3 153.7(5) 6_554 8_655
O2 Sr1 O3 57.2(5) 4_764 8_655
Cl1 Sr1 O3 80.1(3) . 8_655
O5 Sr1 O3 54.6(7) . .
O5 Sr1 O3 93.2(7) 8_655 .
O3 Sr1 O3 86.0(3) 10 .
O3 Sr1 O3 140.8(4) 6_655 .
O2 Sr1 O3 57.2(5) 6_554 .
O2 Sr1 O3 153.7(5) 4_764 .
Cl1 Sr1 O3 80.1(3) . .
O3 Sr1 O3 105.2(6) 8_655 .
O5 Sr1 Cl1 143.0(6) . 4_775
O5 Sr1 Cl1 143.0(6) 8_655 4_775
O3 Sr1 Cl1 81.0(4) 10 4_775
O3 Sr1 Cl1 81.0(4) 6_655 4_775
O2 Sr1 Cl1 65.6(4) 6_554 4_775
O2 Sr1 Cl1 65.6(4) 4_764 4_775
Cl1 Sr1 Cl1 73.84(8) . 4_775
O3 Sr1 Cl1 120.8(3) 8_655 4_775
O3 Sr1 Cl1 120.8(3) . 4_775
O5 Sr1 O2 74.4(7) . 2_654
O5 Sr1 O2 74.4(7) 8_655 2_654
O3 Sr1 O2 133.4(4) 10 2_654
O3 Sr1 O2 133.4(4) 6_655 2_654
O2 Sr1 O2 103.2(4) 6_554 2_654
O2 Sr1 O2 103.2(4) 4_764 2_654
Cl1 Sr1 O2 62.6(4) . 2_654
O3 Sr1 O2 53.4(3) 8_655 2_654
O3 Sr1 O2 53.4(3) . 2_654
Cl1 Sr1 O2 136.4(4) 4_775 2_654
O5 Sr1 V1 71.2(6) . 6_554
O5 Sr1 V1 117.7(6) 8_655 6_554
O3 Sr1 V1 67.3(3) 10 6_554
O3 Sr1 V1 131.5(3) 6_655 6_554
O2 Sr1 V1 24.8(4) 6_554 6_554
O2 Sr1 V1 151.3(4) 4_764 6_554
Cl1 Sr1 V1 80.94(7) . 6_554
O3 Sr1 V1 136.7(3) 8_655 6_554
O3 Sr1 V1 32.9(3) . 6_554
Cl1 Sr1 V1 90.20(8) 4_775 6_554
O2 Sr1 V1 83.33(10) 2_654 6_554
O2 V1 O3 97.2(7) . 5
O2 V1 O3 97.2(7) . 11_665
O3 V1 O3 91.2(10) 5 11_665
O2 V1 O4 100.3(6) . 3_666
O3 V1 O4 162.4(7) 5 3_666
O3 V1 O4 87.1(7) 11_665 3_666
O2 V1 O4 100.3(6) . 2_656
O3 V1 O4 87.1(7) 5 2_656
O3 V1 O4 162.4(7) 11_665 2_656
O4 V1 O4 89.3(11) 3_666 2_656
O2 V1 O1 175.4(11) . .
O3 V1 O1 86.0(7) 5 .
O3 V1 O1 86.0(7) 11_665 .
O4 V1 O1 76.5(7) 3_666 .
O4 V1 O1 76.5(7) 2_656 .
O2 V1 Sr1 43.6(4) . 4_765
O3 V1 Sr1 104.6(4) 5 4_765
O3 V1 Sr1 54.6(5) 11_665 4_765
O4 V1 Sr1 88.6(5) 3_666 4_765
O4 V1 Sr1 142.5(4) 2_656 4_765
O1 V1 Sr1 138.7(4) . 4_765
O2 V1 Na1 43.6(4) . 4_765
O3 V1 Na1 104.6(4) 5 4_765
O3 V1 Na1 54.6(5) 11_665 4_765
O4 V1 Na1 88.6(5) 3_666 4_765
O4 V1 Na1 142.5(4) 2_656 4_765
O1 V1 Na1 138.7(4) . 4_765
Sr1 V1 Na1 0.00(11) 4_765 4_765
O2 V1 Na1 43.6(4) . 5
O3 V1 Na1 54.6(5) 5 5
O3 V1 Na1 104.6(4) 11_665 5
O4 V1 Na1 142.5(4) 3_666 5
O4 V1 Na1 88.6(5) 2_656 5
O1 V1 Na1 138.7(4) . 5
Sr1 V1 Na1 71.18(13) 4_765 5
Na1 V1 Na1 71.18(13) 4_765 5
O2 V1 Sr1 43.6(4) . 5
O3 V1 Sr1 54.6(5) 5 5
O3 V1 Sr1 104.6(4) 11_665 5
O4 V1 Sr1 142.5(4) 3_666 5
O4 V1 Sr1 88.6(5) 2_656 5
O1 V1 Sr1 138.7(4) . 5
Sr1 V1 Sr1 71.18(13) 4_765 5
Na1 V1 Sr1 71.2 4_765 5
Na1 V1 Sr1 0.0 5 5
O2 V1 Na1 98.4(7) . 3_665
O3 V1 Na1 45.6(5) 5 3_665
O3 V1 Na1 45.6(5) 11_665 3_665
O4 V1 Na1 130.9(5) 3_666 3_665
O4 V1 Na1 130.9(5) 2_656 3_665
O1 V1 Na1 86.2(7) . 3_665
Sr1 V1 Na1 74.90(9) 4_765 3_665
Na1 V1 Na1 74.90(9) 4_765 3_665
Na1 V1 Na1 74.90(9) 5 3_665
Sr1 V1 Na1 74.90(9) 5 3_665
O2 V1 Sr1 98.4(7) . 3_665
O3 V1 Sr1 45.6(5) 5 3_665
O3 V1 Sr1 45.6(5) 11_665 3_665
O4 V1 Sr1 130.9(5) 3_666 3_665
O4 V1 Sr1 130.9(5) 2_656 3_665
O1 V1 Sr1 86.2(7) . 3_665
Sr1 V1 Sr1 74.90(9) 4_765 3_665
Na1 V1 Sr1 74.9 4_765 3_665
Na1 V1 Sr1 74.9 5 3_665
Sr1 V1 Sr1 74.90(9) 5 3_665
Na1 V1 Sr1 0.0 3_665 3_665
O5 Ge1 O5 69.9(16) 9 3_665
O5 Ge1 O5 41.2(17) 9 2_655
O5 Ge1 O5 107.9(9) 3_665 2_655
O5 Ge1 O5 107.9(9) 9 8_655
O5 Ge1 O5 41.2(17) 3_665 8_655
O5 Ge1 O5 135.2(17) 2_655 8_655
O5 Ge1 O5 107.9(9) 9 7_665
O5 Ge1 O5 135.2(17) 3_665 7_665
O5 Ge1 O5 69.9(16) 2_655 7_665
O5 Ge1 O5 107.9(9) 8_655 7_665
O5 Ge1 O5 135.2(17) 9 .
O5 Ge1 O5 107.9(9) 3_665 .
O5 Ge1 O5 107.9(9) 2_655 .
O5 Ge1 O5 69.9(16) 8_655 .
O5 Ge1 O5 41.2(17) 7_665 .
O5 Ge1 O1 111.0(9) 9 .
O5 Ge1 O1 111.0(9) 3_665 .
O5 Ge1 O1 111.0(9) 2_655 .
O5 Ge1 O1 111.0(9) 8_655 .
O5 Ge1 O1 111.0(9) 7_665 .
O5 Ge1 O1 111.0(9) . .
O5 Ge1 Sr1 40.8(8) 9 3_665
O5 Ge1 Sr1 40.8(9) 3_665 3_665
O5 Ge1 Sr1 81.4(8) 2_655 3_665
O5 Ge1 Sr1 81.4(8) 8_655 3_665
O5 Ge1 Sr1 147.3(8) 7_665 3_665
O5 Ge1 Sr1 147.3(8) . 3_665
O1 Ge1 Sr1 93.48(9) . 3_665
O5 Ge1 Sr1 147.3(8) 9 .
O5 Ge1 Sr1 81.4(8) 3_665 .
O5 Ge1 Sr1 147.3(8) 2_655 .
O5 Ge1 Sr1 40.8(8) 8_655 .
O5 Ge1 Sr1 81.4(8) 7_665 .
O5 Ge1 Sr1 40.8(9) . .
O1 Ge1 Sr1 93.48(10) . .
Sr1 Ge1 Sr1 119.63(2) 3_665 .
O5 Ge1 Sr1 81.4(8) 9 2_655
O5 Ge1 Sr1 147.3(8) 3_665 2_655
O5 Ge1 Sr1 40.8(8) 2_655 2_655
O5 Ge1 Sr1 147.3(8) 8_655 2_655
O5 Ge1 Sr1 40.8(9) 7_665 2_655
O5 Ge1 Sr1 81.4(8) . 2_655
O1 Ge1 Sr1 93.48(9) . 2_655
Sr1 Ge1 Sr1 119.63(2) 3_665 2_655
Sr1 Ge1 Sr1 119.63(2) . 2_655
O3 Ge2 O3 117.3(11) 7_665 .
O3 Ge2 O4 109.0(6) 7_665 .
O3 Ge2 O4 109.0(6) . .
O3 Ge2 O5 125.1(10) 7_665 .
O3 Ge2 O5 89.9(11) . .
O4 Ge2 O5 104.4(10) . .
O3 Ge2 O5 89.9(11) 7_665 7_665
O3 Ge2 O5 125.1(10) . 7_665
O4 Ge2 O5 104.4(10) . 7_665
O5 Ge2 O5 39.4(17) . 7_665
O3 Ge2 Sr1 145.8(5) 7_665 .
O3 Ge2 Sr1 51.5(6) . .
O4 Ge2 Sr1 105.1(3) . .
O5 Ge2 Sr1 39.6(9) . .
O5 Ge2 Sr1 78.6(8) 7_665 .
O3 Ge2 Sr1 51.5(6) 7_665 2_655
O3 Ge2 Sr1 145.8(5) . 2_655
O4 Ge2 Sr1 105.1(3) . 2_655
O5 Ge2 Sr1 78.6(8) . 2_655
O5 Ge2 Sr1 39.6(9) 7_665 2_655
Sr1 Ge2 Sr1 115.98(13) . 2_655
Ge1 O1 V1 121.7(7) . 2_655
Ge1 O1 V1 121.7(7) . 3_665
V1 O1 V1 95.0(10) 2_655 3_665
Ge1 O1 V1 121.7(7) . .
V1 O1 V1 95.0(10) 2_655 .
V1 O1 V1 95.0(10) 3_665 .
V1 O2 Na1 111.6(6) . 5
V1 O2 Sr1 111.6(6) . 5
Na1 O2 Sr1 0.0 5 5
V1 O2 Na1 111.6(6) . 4_765
Na1 O2 Na1 103.3(7) 5 4_765
Sr1 O2 Na1 103.3(7) 5 4_765
V1 O2 Sr1 111.6(6) . 4_765
Na1 O2 Sr1 103.3 5 4_765
Sr1 O2 Sr1 103.3(7) 5 4_765
Na1 O2 Sr1 0.0 4_765 4_765
V1 O2 Sr1 133.0(10) . 3_666
Na1 O2 Sr1 96.5 5 3_666
Sr1 O2 Sr1 96.5(5) 5 3_666
Na1 O2 Sr1 96.5 4_765 3_666
Sr1 O2 Sr1 96.5(5) 4_765 3_666
Ge2 O3 V1 120.1(8) . 6_554
Ge2 O3 Na1 129.6(8) . 5_564
V1 O3 Na1 102.3(6) 6_554 5_564
Ge2 O3 Sr1 129.6(8) . 5_564
V1 O3 Sr1 102.3(6) 6_554 5_564
Na1 O3 Sr1 0.0 5_564 5_564
Ge2 O3 Sr1 100.8(8) . .
V1 O3 Sr1 92.5(6) 6_554 .
Na1 O3 Sr1 103.5 5_564 .
Sr1 O3 Sr1 103.5(5) 5_564 .
Ge2 O4 V1 124.0(4) . 3_664
Ge2 O4 V1 124.0(4) . 2_654
V1 O4 V1 112.0(8) 3_664 2_654
O5 O5 Ge1 69.4(8) 7_665 .
O5 O5 Ge2 70.3(8) 7_665 .
Ge1 O5 Ge2 131.4(16) . .
O5 O5 Sr1 168.8(6) 7_665 .
Ge1 O5 Sr1 112.1(12) . .
Ge2 O5 Sr1 112.7(12) . .
Na1 Cl1 Sr1 0.0 2_765 2_765
Na1 Cl1 Sr1 91.6 2_765 .
Sr1 Cl1 Sr1 91.6(3) 2_765 .
Na1 Cl1 Na1 91.6(3) 2_765 3_675
Sr1 Cl1 Na1 91.6(3) 2_765 3_675
Sr1 Cl1 Na1 91.6 . 3_675
Na1 Cl1 Sr1 91.6 2_765 3_675
Sr1 Cl1 Sr1 91.6(3) 2_765 3_675
Sr1 Cl1 Sr1 91.6(3) . 3_675
Na1 Cl1 Sr1 0.0 3_675 3_675
Na1 Cl1 Na1 174.5(4) 2_765 5_564
Sr1 Cl1 Na1 174.5(4) 2_765 5_564
Sr1 Cl1 Na1 92.3 . 5_564
Na1 Cl1 Na1 92.30(6) 3_675 5_564
Sr1 Cl1 Na1 92.30(6) 3_675 5_564
Na1 Cl1 Sr1 174.5 2_765 5_564
Sr1 Cl1 Sr1 174.5(4) 2_765 5_564
Sr1 Cl1 Sr1 92.30(6) . 5_564
Na1 Cl1 Sr1 92.3 3_675 5_564
Sr1 Cl1 Sr1 92.30(6) 3_675 5_564
Na1 Cl1 Sr1 0.0 5_564 5_564
Na1 Cl1 Na1 92.30(6) 2_765 4_774
Sr1 Cl1 Na1 92.30(6) 2_765 4_774
Sr1 Cl1 Na1 174.5 . 4_774
Na1 Cl1 Na1 92.30(6) 3_675 4_774
Sr1 Cl1 Na1 92.30(6) 3_675 4_774
Na1 Cl1 Na1 83.6(3) 5_564 4_774
Sr1 Cl1 Na1 83.6(3) 5_564 4_774
Na1 Cl1 Sr1 92.3 2_765 4_774
Sr1 Cl1 Sr1 92.30(6) 2_765 4_774
Sr1 Cl1 Sr1 174.5(4) . 4_774
Na1 Cl1 Sr1 92.3 3_675 4_774
Sr1 Cl1 Sr1 92.30(6) 3_675 4_774
Na1 Cl1 Sr1 83.6 5_564 4_774
Sr1 Cl1 Sr1 83.6(3) 5_564 4_774
Na1 Cl1 Sr1 0.0 4_774 4_774
Na1 Cl1 Na1 92.30(6) 2_765 6_654
Sr1 Cl1 Na1 92.30(6) 2_765 6_654
Sr1 Cl1 Na1 92.3 . 6_654
Na1 Cl1 Na1 174.5(4) 3_675 6_654
Sr1 Cl1 Na1 174.5(4) 3_675 6_654
Na1 Cl1 Na1 83.6(3) 5_564 6_654
Sr1 Cl1 Na1 83.6(3) 5_564 6_654
Na1 Cl1 Na1 83.6(3) 4_774 6_654
Sr1 Cl1 Na1 83.6(3) 4_774 6_654
Na1 Cl1 Sr1 92.3 2_765 6_654
Sr1 Cl1 Sr1 92.30(6) 2_765 6_654
Sr1 Cl1 Sr1 92.30(6) . 6_654
Na1 Cl1 Sr1 174.5 3_675 6_654
Sr1 Cl1 Sr1 174.5(4) 3_675 6_654
Na1 Cl1 Sr1 83.6 5_564 6_654
Sr1 Cl1 Sr1 83.6(3) 5_564 6_654
Na1 Cl1 Sr1 83.6 4_774 6_654
Sr1 Cl1 Sr1 83.6(3) 4_774 6_654
Na1 Cl1 Sr1 0.0 6_654 6_654

loop_
_geom_bond_atom_site_label_1
_geom_bond_atom_site_label_2
_geom_bond_distance
_geom_bond_site_symmetry_2
Sr1 O5 2.54(3) .
Sr1 O5 2.54(3) 8_655
Sr1 O3 2.626(17) 10
Sr1 O3 2.626(17) 6_655
Sr1 O2 2.665(13) 6_554
Sr1 O2 2.665(13) 4_764
Sr1 Cl1 2.916(8) .
Sr1 O3 2.928(18) 8_655
Sr1 O3 2.928(18) .
Sr1 Cl1 3.136(8) 4_775
Sr1 O2 3.169(19) 2_654
Sr1 V1 3.590(3) 6_554
V1 O2 1.62(2) .
V1 O3 1.955(15) 5
V1 O3 1.955(15) 11_665
V1 O4 2.006(10) 3_666
V1 O4 2.006(10) 2_656
V1 O1 2.256(18) .
V1 Sr1 3.590(3) 4_765
V1 Na1 3.590(3) 4_765
V1 Na1 3.590(3) 5
V1 Sr1 3.590(3) 5
V1 Na1 3.591(5) 3_665
V1 Sr1 3.591(5) 3_665
Ge1 O5 1.77(3) 9
Ge1 O5 1.77(3) 3_665
Ge1 O5 1.77(3) 2_655
Ge1 O5 1.77(3) 8_655
Ge1 O5 1.77(3) 7_665
Ge1 O5 1.77(3) .
Ge1 O1 1.77(3) .
Ge1 Sr1 3.603(3) 3_665
Ge1 Sr1 3.603(3) 2_655
Ge2 O3 1.735(14) 7_665
Ge2 O3 1.735(14) .
Ge2 O4 1.766(17) .
Ge2 O5 1.85(3) .
Ge2 O5 1.85(3) 7_665
Ge2 Sr1 3.673(3) 2_655
O1 V1 2.256(18) 2_655
O1 V1 2.256(18) 3_665
O2 Na1 2.665(13) 5
O2 Sr1 2.665(13) 5
O2 Na1 2.665(13) 4_765
O2 Sr1 2.665(13) 4_765
O2 Sr1 3.169(19) 3_666
O3 V1 1.955(14) 6_554
O3 Na1 2.626(17) 5_564
O3 Sr1 2.626(17) 5_564
O4 V1 2.006(10) 3_664
O4 V1 2.006(10) 2_654
O5 O5 1.24(5) 7_665
Cl1 Na1 2.916(8) 2_765
Cl1 Sr1 2.916(8) 2_765
Cl1 Na1 2.916(8) 3_675
Cl1 Sr1 2.916(8) 3_675
Cl1 Na1 3.136(8) 5_564
Cl1 Sr1 3.136(8) 5_564
Cl1 Na1 3.136(8) 4_774
Cl1 Sr1 3.136(8) 4_774
Cl1 Na1 3.136(8) 6_654
Cl1 Sr1 3.136(8) 6_654
